data_7123994
loop_
_publ_author_name
'Dutta, Basudeb'
'Sinha, Chittaranjan'
'Mir, Mohammad Hedayetullah'

_publ_section_title
;
 Sunlight-driven photosalient effect of 1D coordination polymer and
 release of an elusive cyclobutane derivative
;
_journal_name_full 'Chemical Communications'
_journal_paper_doi 10.1039/C9CC06016B
_journal_year 2019
_chemical_formula_sum 'C22 H19 N O4 Zn'
_chemical_formula_weight 426.75
_space_group_crystal_system triclinic
_space_group_IT_number 2
_space_group_name_Hall '-P 1'
_space_group_name_H-M_alt 'P -1'
_symmetry_space_group_name_Hall '-P 1'
_symmetry_space_group_name_H-M 'P -1'
_atom_sites_solution_hydrogens geom
_audit_creation_method SHELXL-2016/6
_audit_update_record
;
2019-04-19 deposited with the CCDC.    2019-08-13 downloaded from the CCDC.
;
_cell_angle_alpha 74.239(3)
_cell_angle_beta 70.908(3)
_cell_angle_gamma 87.139(3)
_cell_formula_units_Z 2
_cell_length_a 7.8987(7)
_cell_length_b 11.2682(10)
_cell_length_c 11.2825(10)
_cell_measurement_reflns_used 7414
_cell_measurement_temperature 105(2)
_cell_measurement_theta_max 27.11
_cell_measurement_theta_min 2.34
_cell_volume 912.44(14)
_computing_cell_refinement 'Bruker SAINT'
_computing_data_collection 'Bruker APEX2'
_computing_data_reduction 'Bruker SAINT'
_computing_molecular_graphics 'Bruker SHELXTL'
_computing_publication_material 'Bruker SHELXTL'
_computing_structure_refinement 'SHELXL-2016/6 (Sheldrick, 2016)'
_computing_structure_solution 'SHELXT 2014/5 (Sheldrick, 2014)'
_diffrn_ambient_temperature 105(2)
_diffrn_measured_fraction_theta_full 0.975
_diffrn_measured_fraction_theta_max 0.975
_diffrn_measurement_device_type 'Bruker APEX-II CCD'
_diffrn_measurement_method '\f and \w scans'
_diffrn_radiation_type MoK\a
_diffrn_radiation_wavelength 0.71073
_diffrn_reflns_av_R_equivalents 0.1173
_diffrn_reflns_av_unetI/netI 0.0832
_diffrn_reflns_Laue_measured_fraction_full 0.975
_diffrn_reflns_Laue_measured_fraction_max 0.975
_diffrn_reflns_limit_h_max 9
_diffrn_reflns_limit_h_min -8
_diffrn_reflns_limit_k_max 13
_diffrn_reflns_limit_k_min -13
_diffrn_reflns_limit_l_max 13
_diffrn_reflns_limit_l_min -13
_diffrn_reflns_number 8010
_diffrn_reflns_point_group_measured_fraction_full 0.975
_diffrn_reflns_point_group_measured_fraction_max 0.975
_diffrn_reflns_theta_full 24.998
_diffrn_reflns_theta_max 24.998
_diffrn_reflns_theta_min 2.335
_exptl_absorpt_coefficient_mu 1.375
_exptl_crystal_colour YELLOW
_exptl_crystal_density_diffrn 1.553
_exptl_crystal_description NEEDLE
_exptl_crystal_F_000 440
_exptl_crystal_size_max 0.112
_exptl_crystal_size_mid 0.104
_exptl_crystal_size_min 0.098
_refine_diff_density_max 0.901
_refine_diff_density_min -0.972
_refine_diff_density_rms 0.118
_refine_ls_extinction_coef 0.126(13)
_refine_ls_extinction_expression Fc^*^=kFc[1+0.001xFc^2^\l^3^/sin(2\q)]^-1/4^
_refine_ls_extinction_method 'SHELXL-2016/6 (Sheldrick 2016)'
_refine_ls_goodness_of_fit_ref 0.968
_refine_ls_hydrogen_treatment constr
_refine_ls_matrix_type full
_refine_ls_number_parameters 254
_refine_ls_number_reflns 3141
_refine_ls_number_restraints 0
_refine_ls_restrained_S_all 0.968
_refine_ls_R_factor_all 0.0481
_refine_ls_R_factor_gt 0.0473
_refine_ls_shift/su_max 0.001
_refine_ls_shift/su_mean 0.000
_refine_ls_structure_factor_coef Fsqd
_refine_ls_weighting_details 'w=1/[\s^2^(Fo^2^)+(0.1000P)^2^+0.2103P] where P=(Fo^2^+2Fc^2^)/3'
_refine_ls_weighting_scheme calc
_refine_ls_wR_factor_gt 0.1280
_refine_ls_wR_factor_ref 0.1293
_reflns_Friedel_coverage 0.000
_reflns_number_gt 3027
_reflns_number_total 3141
_reflns_threshold_expression 'I > 2\s(I)'
_cod_data_source_file c9cc06016b4.cif
_cod_data_source_block HM_BD_ZG6_a
_cod_database_code 7123994
_shelx_shelxl_version_number 2016/6
_shelx_space_group_comment
;
The symmetry employed for this shelxl refinement is uniquely defined
by the following loop, which should always be used as a source of
symmetry information in preference to the above space-group names.
They are only intended as comments.
;

loop_
_space_group_symop_operation_xyz
'x, y, z'
'-x, -y, -z'

loop_
_atom_site_label
_atom_site_type_symbol
_atom_site_fract_x
_atom_site_fract_y
_atom_site_fract_z
_atom_site_U_iso_or_equiv
_atom_site_adp_type
_atom_site_occupancy
_atom_site_site_symmetry_order
_atom_site_calc_flag
_atom_site_refinement_flags_posn
_atom_site_refinement_flags_adp
Zn1 Zn 0.00912(3) 0.90332(2) 0.93366(2) 0.0152(2) Uani 1 1 d . .
O1 O 0.2105(3) 1.02241(18) 0.8034(2) 0.0250(4) Uani 1 1 d . .
O2 O 0.1893(3) 1.17631(17) 0.89572(19) 0.0244(4) Uani 1 1 d . .
O4 O 0.8201(3) 1.01259(17) 0.8751(2) 0.0272(5) Uani 1 1 d . .
N1 N 0.0289(3) 0.7701(2) 0.8390(2) 0.0169(5) Uani 1 1 d . .
O3 O 0.8156(3) 1.16528(19) 0.9668(2) 0.0286(5) Uani 1 1 d . .
C13 C 0.3044(3) 0.3566(2) 0.3779(2) 0.0176(5) Uani 1 1 d . .
C5 C 0.1466(4) 0.7777(2) 0.7199(3) 0.0222(6) Uani 1 1 d . .
H5 H 0.215408 0.852574 0.672887 0.027 Uiso 1 1 calc R U
C8 C 0.1839(3) 0.3527(2) 0.5058(3) 0.0175(6) Uani 1 1 d . .
C22 C 0.7609(3) 1.1111(2) 0.9023(2) 0.0188(5) Uani 1 1 d . .
C12 C 0.3207(3) 0.2477(2) 0.3340(3) 0.0205(6) Uani 1 1 d . .
C9 C 0.0848(4) 0.2458(2) 0.5799(3) 0.0195(6) Uani 1 1 d . .
H9 H 0.001949 0.244415 0.663232 0.023 Uiso 1 1 calc R U
C18 C 0.2613(3) 1.1244(2) 0.8070(2) 0.0167(5) Uani 1 1 d . .
C7 C 0.1671(4) 0.4616(2) 0.5566(3) 0.0205(6) Uani 1 1 d . .
H7 H 0.212568 0.538725 0.495499 0.025 Uiso 1 1 calc R U
C6 C 0.0933(4) 0.4608(2) 0.6814(3) 0.0224(6) Uani 1 1 d . .
H6 H 0.050641 0.383624 0.743152 0.027 Uiso 1 1 calc R U
C1 C -0.0670(4) 0.6640(3) 0.9040(3) 0.0262(6) Uani 1 1 d . .
H1 H -0.151261 0.657659 0.988032 0.031 Uiso 1 1 calc R U
C10 C 0.1011(3) 0.1386(2) 0.5374(3) 0.0210(6) Uani 1 1 d . .
H10 H 0.031966 0.065768 0.592159 0.025 Uiso 1 1 calc R U
C19 C 0.4298(3) 1.1863(2) 0.6997(3) 0.0202(5) Uani 1 1 d . .
H19A H 0.427864 1.276722 0.687602 0.024 Uiso 1 1 calc R U
H19B H 0.435125 1.170031 0.616702 0.024 Uiso 1 1 calc R U
C4 C 0.1717(4) 0.6819(2) 0.6635(3) 0.0220(6) Uani 1 1 d . .
H4 H 0.256022 0.691455 0.578830 0.026 Uiso 1 1 calc R U
C3 C 0.0734(4) 0.5706(2) 0.7300(3) 0.0194(6) Uani 1 1 d . .
C11 C 0.2173(4) 0.1394(2) 0.4164(3) 0.0233(6) Uani 1 1 d . .
H11 H 0.228559 0.066669 0.387649 0.028 Uiso 1 1 calc R U
C17 C 0.4404(4) 0.2499(3) 0.2081(3) 0.0260(6) Uani 1 1 d . .
H17 H 0.451435 0.177474 0.178825 0.031 Uiso 1 1 calc R U
C21 C 0.6083(3) 1.1696(2) 0.8550(3) 0.0218(6) Uani 1 1 d . .
H21A H 0.493730 1.144608 0.927183 0.026 Uiso 1 1 calc R U
H21B H 0.623803 1.260494 0.833551 0.026 Uiso 1 1 calc R U
C14 C 0.4106(4) 0.4624(2) 0.2918(3) 0.0225(6) Uani 1 1 d . .
H14 H 0.403356 0.535662 0.319186 0.027 Uiso 1 1 calc R U
C20 C 0.5947(3) 1.1358(2) 0.7367(3) 0.0213(6) Uani 1 1 d . .
H20A H 0.590205 1.044822 0.754744 0.026 Uiso 1 1 calc R U
H20B H 0.703897 1.168232 0.661677 0.026 Uiso 1 1 calc R U
C2 C -0.0483(4) 0.5635(3) 0.8537(3) 0.0276(6) Uani 1 1 d . .
H2 H -0.118219 0.489575 0.903247 0.033 Uiso 1 1 calc R U
C16 C 0.5397(4) 0.3541(3) 0.1284(3) 0.0283(6) Uani 1 1 d . .
H16 H 0.619805 0.353933 0.044664 0.034 Uiso 1 1 calc R U
C15 C 0.5228(4) 0.4623(2) 0.1708(3) 0.0266(6) Uani 1 1 d . .
H15 H 0.590120 0.535411 0.114729 0.032 Uiso 1 1 calc R U

loop_
_atom_site_aniso_label
_atom_site_aniso_U_11
_atom_site_aniso_U_22
_atom_site_aniso_U_33
_atom_site_aniso_U_23
_atom_site_aniso_U_13
_atom_site_aniso_U_12
Zn1 0.0128(3) 0.0147(3) 0.0186(3) -0.00957(16) -0.00245(18) 0.00466(14)
O1 0.0208(10) 0.0237(10) 0.0257(11) -0.0109(8) 0.0028(8) -0.0038(7)
O2 0.0227(10) 0.0217(9) 0.0243(11) -0.0112(8) 0.0027(9) -0.0012(8)
O4 0.0256(10) 0.0230(10) 0.0384(12) -0.0118(9) -0.0162(9) 0.0107(8)
N1 0.0141(10) 0.0180(11) 0.0188(12) -0.0087(9) -0.0033(9) 0.0045(8)
O3 0.0260(10) 0.0336(11) 0.0364(12) -0.0203(9) -0.0168(9) 0.0159(8)
C13 0.0147(12) 0.0176(12) 0.0213(13) -0.0098(10) -0.0038(10) 0.0059(9)
C5 0.0272(14) 0.0151(12) 0.0224(14) -0.0077(11) -0.0036(12) 0.0015(10)
C8 0.0151(12) 0.0157(12) 0.0233(14) -0.0083(10) -0.0065(11) 0.0051(9)
C22 0.0115(11) 0.0212(12) 0.0192(13) -0.0054(10) 0.0003(10) 0.0038(9)
C12 0.0211(13) 0.0168(12) 0.0228(14) -0.0086(11) -0.0038(11) 0.0047(10)
C9 0.0173(12) 0.0214(13) 0.0178(14) -0.0080(11) -0.0013(11) 0.0044(10)
C18 0.0113(11) 0.0181(12) 0.0194(13) -0.0047(10) -0.0039(10) 0.0054(9)
C7 0.0191(13) 0.0191(12) 0.0237(14) -0.0092(11) -0.0054(12) 0.0040(10)
C6 0.0257(14) 0.0170(12) 0.0232(15) -0.0086(11) -0.0036(12) 0.0016(10)
C1 0.0253(14) 0.0268(14) 0.0245(15) -0.0154(12) 0.0018(13) -0.0012(11)
C10 0.0200(12) 0.0160(12) 0.0237(14) -0.0057(10) -0.0022(11) -0.0012(10)
C19 0.0177(12) 0.0206(12) 0.0208(13) -0.0063(10) -0.0040(11) 0.0020(9)
C4 0.0231(13) 0.0227(13) 0.0175(13) -0.0100(11) -0.0001(11) 0.0054(10)
C3 0.0197(13) 0.0196(13) 0.0200(13) -0.0100(11) -0.0050(11) 0.0059(10)
C11 0.0243(14) 0.0171(13) 0.0294(16) -0.0140(11) -0.0038(12) 0.0028(10)
C17 0.0271(14) 0.0254(13) 0.0256(15) -0.0157(12) -0.0026(13) 0.0067(11)
C21 0.0186(12) 0.0205(12) 0.0286(15) -0.0112(11) -0.0082(11) 0.0081(10)
C14 0.0227(13) 0.0190(13) 0.0237(14) -0.0081(11) -0.0032(12) 0.0023(10)
C20 0.0145(12) 0.0252(13) 0.0218(14) -0.0094(11) -0.0009(11) 0.0047(10)
C2 0.0268(14) 0.0259(14) 0.0259(15) -0.0125(12) 0.0019(12) -0.0036(11)
C16 0.0266(14) 0.0316(15) 0.0213(14) -0.0112(12) 0.0018(12) 0.0054(12)
C15 0.0243(14) 0.0227(13) 0.0253(14) -0.0050(11) 0.0007(12) -0.0012(10)

loop_
_atom_type_symbol
_atom_type_description
_atom_type_scat_dispersion_real
_atom_type_scat_dispersion_imag
_atom_type_scat_source
C C 0.0033 0.0016 'International Tables Vol C Tables 4.2.6.8 and 6.1.1.4'
H H 0.0000 0.0000 'International Tables Vol C Tables 4.2.6.8 and 6.1.1.4'
N N 0.0061 0.0033 'International Tables Vol C Tables 4.2.6.8 and 6.1.1.4'
O O 0.0106 0.0060 'International Tables Vol C Tables 4.2.6.8 and 6.1.1.4'
Zn Zn 0.2839 1.4301 'International Tables Vol C Tables 4.2.6.8 and 6.1.1.4'

loop_
_geom_angle_atom_site_label_1
_geom_angle_atom_site_label_2
_geom_angle_atom_site_label_3
_geom_angle
_geom_angle_site_symmetry_1
_geom_angle_site_symmetry_3
O1 Zn1 N1 100.13(9) . .
O1 Zn1 O2 159.54(9) . 2_577
N1 Zn1 O2 99.96(9) . 2_577
O1 Zn1 O4 91.56(8) . 1_455
N1 Zn1 O4 101.82(8) . 1_455
O2 Zn1 O4 88.13(8) 2_577 1_455
O1 Zn1 O3 87.48(8) . 2_677
N1 Zn1 O3 98.12(8) . 2_677
O2 Zn1 O3 85.87(8) 2_577 2_677
O4 Zn1 O3 159.89(9) 1_455 2_677
O1 Zn1 Zn1 78.53(6) . 2_577
N1 Zn1 Zn1 178.47(7) . 2_577
O2 Zn1 Zn1 81.34(5) 2_577 2_577
O4 Zn1 Zn1 79.00(6) 1_455 2_577
O3 Zn1 Zn1 81.13(6) 2_677 2_577
C18 O1 Zn1 129.84(18) . .
C18 O2 Zn1 124.66(16) . 2_577
C22 O4 Zn1 128.52(17) . 1_655
C1 N1 C5 117.9(2) . .
C1 N1 Zn1 118.24(19) . .
C5 N1 Zn1 123.51(18) . .
C22 O3 Zn1 125.54(17) . 2_677
C14 C13 C12 117.4(2) . .
C14 C13 C8 123.9(2) . .
C12 C13 C8 118.7(2) . .
N1 C5 C4 122.8(3) . .
N1 C5 H5 118.6 . .
C4 C5 H5 118.6 . .
C9 C8 C13 118.9(2) . .
C9 C8 C7 120.5(3) . .
C13 C8 C7 120.5(2) . .
O3 C22 O4 125.3(2) . .
O3 C22 C21 116.5(2) . .
O4 C22 C21 118.2(2) . .
C11 C12 C17 121.0(2) . .
C11 C12 C13 119.6(2) . .
C17 C12 C13 119.4(2) . .
C8 C9 C10 122.5(3) . .
C8 C9 H9 118.8 . .
C10 C9 H9 118.8 . .
O1 C18 O2 125.2(2) . .
O1 C18 C19 117.1(2) . .
O2 C18 C19 117.6(2) . .
C6 C7 C8 125.3(3) . .
C6 C7 H7 117.3 . .
C8 C7 H7 117.3 . .
C7 C6 C3 124.7(3) . .
C7 C6 H6 117.7 . .
C3 C6 H6 117.7 . .
N1 C1 C2 122.6(3) . .
N1 C1 H1 118.7 . .
C2 C1 H1 118.7 . .
C11 C10 C9 119.7(2) . .
C11 C10 H10 120.1 . .
C9 C10 H10 120.1 . .
C18 C19 C20 109.4(2) . .
C18 C19 H19A 109.8 . .
C20 C19 H19A 109.8 . .
C18 C19 H19B 109.8 . .
C20 C19 H19B 109.8 . .
H19A C19 H19B 108.2 . .
C5 C4 C3 120.1(3) . .
C5 C4 H4 119.9 . .
C3 C4 H4 119.9 . .
C4 C3 C2 116.7(2) . .
C4 C3 C6 124.9(3) . .
C2 C3 C6 118.4(3) . .
C10 C11 C12 120.5(2) . .
C10 C11 H11 119.7 . .
C12 C11 H11 119.7 . .
C16 C17 C12 121.2(3) . .
C16 C17 H17 119.4 . .
C12 C17 H17 119.4 . .
C20 C21 C22 114.8(2) . .
C20 C21 H21A 108.6 . .
C22 C21 H21A 108.6 . .
C20 C21 H21B 108.6 . .
C22 C21 H21B 108.6 . .
H21A C21 H21B 107.5 . .
C15 C14 C13 122.0(2) . .
C15 C14 H14 119.0 . .
C13 C14 H14 119.0 . .
C21 C20 C19 113.3(2) . .
C21 C20 H20A 108.9 . .
C19 C20 H20A 108.9 . .
C21 C20 H20B 108.9 . .
C19 C20 H20B 108.9 . .
H20A C20 H20B 107.7 . .
C1 C2 C3 119.9(3) . .
C1 C2 H2 120.0 . .
C3 C2 H2 120.0 . .
C17 C16 C15 119.7(3) . .
C17 C16 H16 120.1 . .
C15 C16 H16 120.1 . .
C14 C15 C16 120.4(3) . .
C14 C15 H15 119.8 . .
C16 C15 H15 119.8 . .

loop_
_geom_bond_atom_site_label_1
_geom_bond_atom_site_label_2
_geom_bond_distance
_geom_bond_site_symmetry_2
Zn1 O1 2.0256(19) .
Zn1 N1 2.039(2) .
Zn1 O2 2.048(2) 2_577
Zn1 O4 2.0493(18) 1_455
Zn1 O3 2.0528(18) 2_677
Zn1 Zn1 2.9339(5) 2_577
O1 C18 1.251(3) .
O2 C18 1.257(3) .
O4 C22 1.259(3) .
N1 C1 1.338(4) .
N1 C5 1.344(4) .
O3 C22 1.250(3) .
C13 C14 1.416(4) .
C13 C12 1.428(4) .
C13 C8 1.436(4) .
C5 C4 1.371(4) .
C5 H5 0.9500 .
C8 C9 1.371(4) .
C8 C7 1.473(4) .
C22 C21 1.524(3) .
C12 C11 1.417(4) .
C12 C17 1.420(4) .
C9 C10 1.402(4) .
C9 H9 0.9500 .
C18 C19 1.518(3) .
C7 C6 1.334(4) .
C7 H7 0.9500 .
C6 C3 1.466(4) .
C6 H6 0.9500 .
C1 C2 1.380(4) .
C1 H1 0.9500 .
C10 C11 1.371(4) .
C10 H10 0.9500 .
C19 C20 1.532(3) .
C19 H19A 0.9900 .
C19 H19B 0.9900 .
C4 C3 1.394(4) .
C4 H4 0.9500 .
C3 C2 1.396(4) .
C11 H11 0.9500 .
C17 C16 1.364(4) .
C17 H17 0.9500 .
C21 C20 1.520(4) .
C21 H21A 0.9900 .
C21 H21B 0.9900 .
C14 C15 1.363(4) .
C14 H14 0.9500 .
C20 H20A 0.9900 .
C20 H20B 0.9900 .
C2 H2 0.9500 .
C16 C15 1.411(4) .
C16 H16 0.9500 .
C15 H15 0.9500 .
